data_7060777
loop_
_publ_author_name
'Bhunia, Suprava'
'Dutta, Basudeb'
'Pal, Kunal'
'Chandra, Angeera'
'Jana, Kuladip'
'Sinha, Chittaranjan'

_publ_section_title
;
 Ultra-trace level detection of Cu2+ in an aqueous medium by novel
 Zn(ii)-dicarboxylato--pyridyl coordination polymers and cell imaging with
 HepG2 cells
;
_journal_issue 31
_journal_name_full 'New Journal of Chemistry'
_journal_page_first 13941
_journal_page_last 13948
_journal_paper_doi 10.1039/D1NJ00917F
_journal_volume 45
_journal_year 2021
_chemical_formula_sum 'C19 H12 Cl N3 O5 Zn'
_chemical_formula_weight 463.14
_space_group_crystal_system triclinic
_space_group_IT_number 2
_space_group_name_Hall '-P 1'
_space_group_name_H-M_alt 'P -1'
_atom_sites_solution_hydrogens mixed
_audit_creation_method SHELXL-2016/6
_audit_update_record
;
2021-06-04 deposited with the CCDC.	2021-06-25 downloaded from the CCDC.
;
_cell_angle_alpha 66.626(2)
_cell_angle_beta 75.962(2)
_cell_angle_gamma 65.717(2)
_cell_formula_units_Z 2
_cell_length_a 9.0876(7)
_cell_length_b 10.0804(8)
_cell_length_c 11.7778(9)
_cell_measurement_reflns_used 9847
_cell_measurement_temperature 273(2)
_cell_measurement_theta_max 27.50
_cell_measurement_theta_min 2.47
_cell_volume 898.68(12)
_computing_cell_refinement 'Bruker SAINT'
_computing_data_collection 'Bruker APEX2'
_computing_data_reduction 'Bruker SAINT'
_computing_molecular_graphics 'Bruker SHELXTL'
_computing_publication_material 'Bruker SHELXTL'
_computing_structure_refinement 'SHELXL-2016/6 (Sheldrick, 2016)'
_computing_structure_solution 'SHELXT 2014/5 (Sheldrick, 2014)'
_diffrn_ambient_temperature 273(2)
_diffrn_measured_fraction_theta_full 0.978
_diffrn_measured_fraction_theta_max 0.982
_diffrn_measurement_device_type 'Bruker APEX-II CCD'
_diffrn_measurement_method '\f and \w scans'
_diffrn_radiation_type MoK\a
_diffrn_radiation_wavelength 0.71073
_diffrn_reflns_av_R_equivalents 0.0253
_diffrn_reflns_av_unetI/netI 0.0144
_diffrn_reflns_Laue_measured_fraction_full 0.978
_diffrn_reflns_Laue_measured_fraction_max 0.982
_diffrn_reflns_limit_h_max 11
_diffrn_reflns_limit_h_min -11
_diffrn_reflns_limit_k_max 13
_diffrn_reflns_limit_k_min -13
_diffrn_reflns_limit_l_max 15
_diffrn_reflns_limit_l_min -15
_diffrn_reflns_number 30567
_diffrn_reflns_point_group_measured_fraction_full 0.978
_diffrn_reflns_point_group_measured_fraction_max 0.982
_diffrn_reflns_theta_full 25.242
_diffrn_reflns_theta_max 27.531
_diffrn_reflns_theta_min 2.470
_diffrn_source Mo
_exptl_absorpt_coefficient_mu 1.555
_exptl_absorpt_correction_type multi-scan
_exptl_crystal_colour white
_exptl_crystal_density_diffrn 1.712
_exptl_crystal_description block
_exptl_crystal_F_000 468
_exptl_crystal_size_max 0.29
_exptl_crystal_size_mid 0.14
_exptl_crystal_size_min 0.08
_exptl_transmission_factor_max 0.861
_exptl_transmission_factor_min 0.602
_refine_diff_density_max 0.352
_refine_diff_density_min -0.321
_refine_diff_density_rms 0.044
_refine_ls_extinction_method none
_refine_ls_goodness_of_fit_ref 1.023
_refine_ls_hydrogen_treatment mixed
_refine_ls_matrix_type full
_refine_ls_number_parameters 267
_refine_ls_number_reflns 4070
_refine_ls_number_restraints 0
_refine_ls_restrained_S_all 1.023
_refine_ls_R_factor_all 0.0251
_refine_ls_R_factor_gt 0.0244
_refine_ls_shift/su_max 0.001
_refine_ls_shift/su_mean 0.000
_refine_ls_structure_factor_coef Fsqd
_refine_ls_weighting_details 'w=1/[\s^2^(Fo^2^)+(0.0339P)^2^+0.4485P] where P=(Fo^2^+2Fc^2^)/3'
_refine_ls_weighting_scheme calc
_refine_ls_wR_factor_gt 0.0670
_refine_ls_wR_factor_ref 0.0675
_reflns_Friedel_coverage 0.000
_reflns_number_gt 3952
_reflns_number_total 4070
_reflns_threshold_expression 'I > 2\s(I)'
_cod_data_source_file d1nj00917f2.cif
_cod_data_source_block BDZN1_a
_cod_depositor_comments 'Adding full bibliography for 7060776--7060777.cif.'
_cod_database_code 7060777
_shelx_shelxl_version_number 2016/6
_shelx_space_group_comment
;
The symmetry employed for this shelxl refinement is uniquely defined
by the following loop, which should always be used as a source of
symmetry information in preference to the above space-group names.
They are only intended as comments.
;

loop_
_space_group_symop_operation_xyz
'x, y, z'
'-x, -y, -z'

loop_
_atom_site_label
_atom_site_type_symbol
_atom_site_fract_x
_atom_site_fract_y
_atom_site_fract_z
_atom_site_U_iso_or_equiv
_atom_site_adp_type
_atom_site_occupancy
_atom_site_site_symmetry_order
_atom_site_calc_flag
_atom_site_refinement_flags_posn
_atom_site_refinement_flags_adp
_atom_site_refinement_flags_occupancy
_atom_site_disorder_assembly
_atom_site_disorder_group
Zn1 Zn 0.71901(2) 0.62541(2) 0.75843(2) 0.03060(7) Uani 1 1 d . . . A 4
Cl1 Cl 0.78386(8) 0.91102(6) 0.15390(4) 0.05802(14) Uani 1 1 d . . . A 4
O1 O 0.72850(15) 0.57367(14) 0.93837(10) 0.0347(2) Uani 1 1 d . . . A 4
H1A H 0.759434 0.634004 0.947973 0.052 Uiso 1 1 calc R U . A 4
O2 O 0.55786(15) 0.37764(16) 0.91533(12) 0.0439(3) Uani 1 1 d . . . A 4
O3 O 0.74290(14) 0.41234(13) 0.75542(10) 0.0368(2) Uani 1 1 d . . . A 4
O5 O 0.81445(18) -0.20529(15) 0.92741(12) 0.0466(3) Uani 1 1 d . . . A 4
N2 N 0.74034(14) 0.72425(13) 0.56604(11) 0.0254(2) Uani 1 1 d . . . A 4
O4 O 0.70948(18) -0.11813(15) 0.74860(12) 0.0468(3) Uani 1 1 d . . . A 4
N1 N 0.47181(15) 0.73876(14) 0.71249(11) 0.0282(2) Uani 1 1 d . . . A 4
N3 N 0.97726(15) 0.57158(14) 0.70781(11) 0.0280(2) Uani 1 1 d . . . A 4
C14 C 0.60604(18) 0.79857(15) 0.50651(13) 0.0269(3) Uani 1 1 d . . . A 4
C10 C 0.88729(18) 0.70624(16) 0.50400(13) 0.0266(3) Uani 1 1 d . . . A 4
C11 C 0.9064(2) 0.76403(18) 0.37490(14) 0.0338(3) Uani 1 1 d . . . A 4
H11 H 1.008669 0.751139 0.331454 0.041 Uiso 1 1 calc R U . A 4
C15 C 0.45251(17) 0.80551(15) 0.58997(13) 0.0275(3) Uani 1 1 d . . . A 4
C13 C 0.6146(2) 0.86120(17) 0.37762(14) 0.0344(3) Uani 1 1 d . . . A 4
H13 H 0.521344 0.914281 0.336016 0.041 Uiso 1 1 calc R U . A 4
C16 C 0.3006(2) 0.87517(18) 0.54631(16) 0.0363(3) Uani 1 1 d . . . A 4
H16 H 0.289475 0.920897 0.461537 0.044 Uiso 1 1 calc R U . A 4
C1 C 0.66014(17) 0.33604(18) 0.83483(13) 0.0297(3) Uani 1 1 d . . . A 4
C12 C 0.7669(2) 0.84162(18) 0.31360(13) 0.0354(3) Uani 1 1 d . . . A 4
C19 C 0.33993(19) 0.74037(18) 0.79357(15) 0.0341(3) Uani 1 1 d . . . A 4
H19 H 0.353187 0.694803 0.878018 0.041 Uiso 1 1 calc R U . A 4
C9 C 1.02327(17) 0.61833(16) 0.58507(13) 0.0269(3) Uani 1 1 d . . . A 4
C4 C 0.75013(19) -0.10096(18) 0.83430(15) 0.0331(3) Uani 1 1 d . . . A 4
C17 C 0.1655(2) 0.8750(2) 0.63214(18) 0.0424(4) Uani 1 1 d . . . A 4
H17 H 0.062327 0.920760 0.605239 0.051 Uiso 1 1 calc R U . A 4
C18 C 0.1847(2) 0.8070(2) 0.75700(18) 0.0406(4) Uani 1 1 d . . . A 4
H18 H 0.095361 0.805806 0.815549 0.049 Uiso 1 1 calc R U . A 4
C7 C 1.3019(2) 0.4960(2) 0.62394(17) 0.0412(4) Uani 1 1 d . . . A 4
H7 H 1.411444 0.471038 0.595781 0.049 Uiso 1 1 calc R U . A 4
C8 C 1.18562(19) 0.58237(19) 0.53966(15) 0.0353(3) Uani 1 1 d . . . A 4
H8 H 1.215832 0.615372 0.454708 0.042 Uiso 1 1 calc R U . A 4
C2 C 0.6921(2) 0.1838(2) 0.82729(15) 0.0373(3) Uani 1 1 d . . . A 4
C5 C 1.09060(19) 0.48792(19) 0.78751(15) 0.0344(3) Uani 1 1 d . . . A 4
H5 H 1.058166 0.455505 0.872110 0.041 Uiso 1 1 calc R U . A 4
C6 C 1.2549(2) 0.4476(2) 0.74880(17) 0.0397(4) Uani 1 1 d . . . A 4
H6 H 1.331577 0.388964 0.806210 0.048 Uiso 1 1 calc R U . A 4
C3 C 0.7195(2) 0.0578(2) 0.82629(16) 0.0389(3) Uani 1 1 d . . . A 4
H1B H 0.650(3) 0.579(3) 0.975(3) 0.064(8) Uiso 1 1 d . . . B 4

loop_
_atom_site_aniso_label
_atom_site_aniso_U_11
_atom_site_aniso_U_22
_atom_site_aniso_U_33
_atom_site_aniso_U_23
_atom_site_aniso_U_13
_atom_site_aniso_U_12
Zn1 0.02455(10) 0.04180(11) 0.01859(9) -0.00829(7) -0.00120(6) -0.00748(7)
Cl1 0.0861(4) 0.0593(3) 0.02159(19) -0.00819(18) -0.0043(2) -0.0247(3)
O1 0.0371(6) 0.0470(6) 0.0251(5) -0.0149(5) 0.0040(4) -0.0207(5)
O2 0.0377(6) 0.0565(7) 0.0393(6) -0.0250(6) 0.0135(5) -0.0192(6)
O3 0.0388(6) 0.0383(6) 0.0321(6) -0.0149(5) 0.0090(5) -0.0166(5)
O5 0.0653(8) 0.0428(6) 0.0393(7) -0.0083(5) -0.0230(6) -0.0213(6)
N2 0.0297(6) 0.0260(5) 0.0211(5) -0.0091(4) -0.0024(4) -0.0092(5)
O4 0.0596(8) 0.0430(7) 0.0375(6) -0.0183(5) -0.0203(6) -0.0043(6)
N1 0.0261(6) 0.0298(6) 0.0265(6) -0.0104(5) -0.0033(4) -0.0066(5)
N3 0.0261(6) 0.0336(6) 0.0241(6) -0.0119(5) -0.0002(4) -0.0095(5)
C14 0.0332(7) 0.0243(6) 0.0243(6) -0.0096(5) -0.0056(5) -0.0082(5)
C10 0.0325(7) 0.0259(6) 0.0229(6) -0.0109(5) 0.0010(5) -0.0113(5)
C11 0.0428(8) 0.0339(7) 0.0233(7) -0.0113(6) 0.0045(6) -0.0149(6)
C15 0.0308(7) 0.0242(6) 0.0280(7) -0.0093(5) -0.0072(5) -0.0074(5)
C13 0.0456(9) 0.0300(7) 0.0258(7) -0.0080(6) -0.0113(6) -0.0087(6)
C16 0.0353(8) 0.0353(8) 0.0376(8) -0.0096(6) -0.0137(6) -0.0088(6)
C1 0.0261(6) 0.0367(7) 0.0258(7) -0.0118(6) -0.0022(5) -0.0094(6)
C12 0.0560(10) 0.0316(7) 0.0179(6) -0.0074(5) -0.0030(6) -0.0159(7)
C19 0.0304(7) 0.0360(8) 0.0319(7) -0.0116(6) -0.0009(6) -0.0089(6)
C9 0.0297(7) 0.0282(6) 0.0257(7) -0.0131(5) 0.0019(5) -0.0117(5)
C4 0.0309(7) 0.0388(8) 0.0314(7) -0.0155(6) -0.0036(6) -0.0102(6)
C17 0.0286(8) 0.0423(9) 0.0544(10) -0.0149(8) -0.0131(7) -0.0070(7)
C18 0.0285(7) 0.0425(9) 0.0490(10) -0.0176(7) 0.0000(7) -0.0108(6)
C7 0.0256(7) 0.0536(10) 0.0487(10) -0.0257(8) 0.0044(6) -0.0142(7)
C8 0.0324(8) 0.0440(8) 0.0324(8) -0.0178(7) 0.0073(6) -0.0171(7)
C2 0.0361(8) 0.0414(8) 0.0348(8) -0.0143(7) 0.0017(6) -0.0155(7)
C5 0.0299(7) 0.0442(8) 0.0288(7) -0.0151(6) -0.0033(6) -0.0098(6)
C6 0.0282(7) 0.0498(9) 0.0429(9) -0.0207(8) -0.0072(6) -0.0084(7)
C3 0.0413(9) 0.0415(9) 0.0349(8) -0.0137(7) -0.0051(6) -0.0140(7)

loop_
_atom_type_symbol
_atom_type_description
_atom_type_scat_dispersion_real
_atom_type_scat_dispersion_imag
_atom_type_scat_source
C C 0.0033 0.0016 'International Tables Vol C Tables 4.2.6.8 and 6.1.1.4'
H H 0.0000 0.0000 'International Tables Vol C Tables 4.2.6.8 and 6.1.1.4'
Cl Cl 0.1484 0.1585 'International Tables Vol C Tables 4.2.6.8 and 6.1.1.4'
N N 0.0061 0.0033 'International Tables Vol C Tables 4.2.6.8 and 6.1.1.4'
O O 0.0106 0.0060 'International Tables Vol C Tables 4.2.6.8 and 6.1.1.4'
Zn Zn 0.2839 1.4301 'International Tables Vol C Tables 4.2.6.8 and 6.1.1.4'

loop_
_geom_angle_atom_site_label_1
_geom_angle_atom_site_label_2
_geom_angle_atom_site_label_3
_geom_angle
_geom_angle_site_symmetry_1
_geom_angle_site_symmetry_3
_geom_angle_publ_flag
O1 Zn1 N2 163.23(5) . . ?
O1 Zn1 O3 100.40(5) . . ?
N2 Zn1 O3 94.03(4) . . ?
O1 Zn1 N1 110.65(5) . . ?
N2 Zn1 N1 76.19(5) . . ?
O3 Zn1 N1 95.13(5) . . ?
O1 Zn1 N3 95.87(5) . . ?
N2 Zn1 N3 75.62(5) . . ?
O3 Zn1 N3 89.51(5) . . ?
N1 Zn1 N3 151.68(5) . . ?
Zn1 O1 H1A 109.5 . . ?
Zn1 O1 H1B 113(2) . . ?
H1A O1 H1B 106.9 . . ?
C1 O3 Zn1 120.14(10) . . ?
C10 N2 C14 121.33(12) . . ?
C10 N2 Zn1 119.64(9) . . ?
C14 N2 Zn1 118.95(10) . . ?
C19 N1 C15 118.64(13) . . ?
C19 N1 Zn1 125.75(10) . . ?
C15 N1 Zn1 115.50(10) . . ?
C5 N3 C9 119.17(13) . . ?
C5 N3 Zn1 124.94(10) . . ?
C9 N3 Zn1 115.70(9) . . ?
N2 C14 C13 121.05(14) . . ?
N2 C14 C15 114.26(12) . . ?
C13 C14 C15 124.68(13) . . ?
N2 C10 C11 121.19(14) . . ?
N2 C10 C9 114.09(12) . . ?
C11 C10 C9 124.71(13) . . ?
C12 C11 C10 117.29(14) . . ?
C12 C11 H11 121.4 . . ?
C10 C11 H11 121.4 . . ?
N1 C15 C16 121.93(14) . . ?
N1 C15 C14 114.93(12) . . ?
C16 C15 C14 123.14(13) . . ?
C12 C13 C14 117.49(14) . . ?
C12 C13 H13 121.3 . . ?
C14 C13 H13 121.3 . . ?
C15 C16 C17 118.42(15) . . ?
C15 C16 H16 120.8 . . ?
C17 C16 H16 120.8 . . ?
O2 C1 O3 125.95(15) . . ?
O2 C1 C2 118.58(14) . . ?
O3 C1 C2 115.46(13) . . ?
C13 C12 C11 121.64(14) . . ?
C13 C12 Cl1 119.16(13) . . ?
C11 C12 Cl1 119.18(13) . . ?
N1 C19 C18 122.71(15) . . ?
N1 C19 H19 118.6 . . ?
C18 C19 H19 118.6 . . ?
N3 C9 C8 121.58(14) . . ?
N3 C9 C10 114.84(12) . . ?
C8 C9 C10 123.56(13) . . ?
O5 C4 O4 126.35(15) . . ?
O5 C4 C3 115.77(14) . . ?
O4 C4 C3 117.88(15) . . ?
C18 C17 C16 119.81(15) . . ?
C18 C17 H17 120.1 . . ?
C16 C17 H17 120.1 . . ?
C17 C18 C19 118.49(16) . . ?
C17 C18 H18 120.8 . . ?
C19 C18 H18 120.8 . . ?
C6 C7 C8 119.89(15) . . ?
C6 C7 H7 120.1 . . ?
C8 C7 H7 120.1 . . ?
C9 C8 C7 118.47(15) . . ?
C9 C8 H8 120.8 . . ?
C7 C8 H8 120.8 . . ?
C3 C2 C1 177.22(18) . . ?
N3 C5 C6 122.38(15) . . ?
N3 C5 H5 118.8 . . ?
C6 C5 H5 118.8 . . ?
C7 C6 C5 118.50(15) . . ?
C7 C6 H6 120.7 . . ?
C5 C6 H6 120.7 . . ?
C2 C3 C4 176.08(18) . . ?

loop_
_geom_bond_atom_site_label_1
_geom_bond_atom_site_label_2
_geom_bond_distance
_geom_bond_site_symmetry_2
_geom_bond_publ_flag
Zn1 O1 1.9864(11) . ?
Zn1 N2 2.0782(12) . ?
Zn1 O3 2.0820(12) . ?
Zn1 N1 2.1524(12) . ?
Zn1 N3 2.1652(12) . ?
Cl1 C12 1.7190(15) . ?
O1 H1A 0.8200 . ?
O1 H1B 0.73(3) . ?
O2 C1 1.2272(18) . ?
O3 C1 1.2632(18) . ?
O5 C4 1.241(2) . ?
N2 C10 1.3352(18) . ?
N2 C14 1.3374(18) . ?
O4 C4 1.2479(19) . ?
N1 C19 1.338(2) . ?
N1 C15 1.3494(18) . ?
N3 C5 1.3341(19) . ?
N3 C9 1.3472(18) . ?
C14 C13 1.390(2) . ?
C14 C15 1.492(2) . ?
C10 C11 1.391(2) . ?
C10 C9 1.491(2) . ?
C11 C12 1.386(2) . ?
C11 H11 0.9300 . ?
C15 C16 1.387(2) . ?
C13 C12 1.382(2) . ?
C13 H13 0.9300 . ?
C16 C17 1.388(3) . ?
C16 H16 0.9300 . ?
C1 C2 1.475(2) . ?
C19 C18 1.383(2) . ?
C19 H19 0.9300 . ?
C9 C8 1.388(2) . ?
C4 C3 1.475(2) . ?
C17 C18 1.374(3) . ?
C17 H17 0.9300 . ?
C18 H18 0.9300 . ?
C7 C6 1.371(3) . ?
C7 C8 1.388(2) . ?
C7 H7 0.9300 . ?
C8 H8 0.9300 . ?
C2 C3 1.194(2) . ?
C5 C6 1.386(2) . ?
C5 H5 0.9300 . ?
C6 H6 0.9300 . ?

loop_
_geom_torsion_atom_site_label_1
_geom_torsion_atom_site_label_2
_geom_torsion_atom_site_label_3
_geom_torsion_atom_site_label_4
_geom_torsion
_geom_torsion_site_symmetry_1
_geom_torsion_site_symmetry_2
_geom_torsion_site_symmetry_3
_geom_torsion_site_symmetry_4
_geom_torsion_publ_flag
C10 N2 C14 C13 -0.6(2) . . . . ?
Zn1 N2 C14 C13 -177.41(10) . . . . ?
C10 N2 C14 C15 178.90(12) . . . . ?
Zn1 N2 C14 C15 2.12(15) . . . . ?
C14 N2 C10 C11 -0.1(2) . . . . ?
Zn1 N2 C10 C11 176.70(10) . . . . ?
C14 N2 C10 C9 -179.02(11) . . . . ?
Zn1 N2 C10 C9 -2.27(15) . . . . ?
N2 C10 C11 C12 0.4(2) . . . . ?
C9 C10 C11 C12 179.21(13) . . . . ?
C19 N1 C15 C16 0.0(2) . . . . ?
Zn1 N1 C15 C16 176.31(11) . . . . ?
C19 N1 C15 C14 179.85(12) . . . . ?
Zn1 N1 C15 C14 -3.82(15) . . . . ?
N2 C14 C15 N1 1.23(17) . . . . ?
C13 C14 C15 N1 -179.26(13) . . . . ?
N2 C14 C15 C16 -178.90(13) . . . . ?
C13 C14 C15 C16 0.6(2) . . . . ?
N2 C14 C13 C12 1.0(2) . . . . ?
C15 C14 C13 C12 -178.51(13) . . . . ?
N1 C15 C16 C17 -0.2(2) . . . . ?
C14 C15 C16 C17 179.95(14) . . . . ?
Zn1 O3 C1 O2 2.7(2) . . . . ?
Zn1 O3 C1 C2 -177.44(10) . . . . ?
C14 C13 C12 C11 -0.7(2) . . . . ?
C14 C13 C12 Cl1 177.69(11) . . . . ?
C10 C11 C12 C13 0.0(2) . . . . ?
C10 C11 C12 Cl1 -178.33(11) . . . . ?
C15 N1 C19 C18 0.3(2) . . . . ?
Zn1 N1 C19 C18 -175.62(12) . . . . ?
C5 N3 C9 C8 -0.4(2) . . . . ?
Zn1 N3 C9 C8 -175.69(11) . . . . ?
C5 N3 C9 C10 177.92(13) . . . . ?
Zn1 N3 C9 C10 2.64(15) . . . . ?
N2 C10 C9 N3 -0.36(17) . . . . ?
C11 C10 C9 N3 -179.29(13) . . . . ?
N2 C10 C9 C8 177.93(13) . . . . ?
C11 C10 C9 C8 -1.0(2) . . . . ?
C15 C16 C17 C18 0.1(3) . . . . ?
C16 C17 C18 C19 0.1(3) . . . . ?
N1 C19 C18 C17 -0.4(3) . . . . ?
N3 C9 C8 C7 0.0(2) . . . . ?
C10 C9 C8 C7 -178.14(14) . . . . ?
C6 C7 C8 C9 0.4(2) . . . . ?
C9 N3 C5 C6 0.3(2) . . . . ?
Zn1 N3 C5 C6 175.14(12) . . . . ?
C8 C7 C6 C5 -0.5(3) . . . . ?
N3 C5 C6 C7 0.1(3) . . . . ?
